data_2238646
loop_
_publ_author_name
'Chantrapromma, Suchada'
'Suwunwong, Thitipone'
'Ruanwas, Pumsak'
'Quah, Ching Kheng'
'Fun, Hoong-Kun'

_publ_section_title
;
 6-Methoxy-4-(2,4,5-trimethoxyphenyl)-2,2'-bipyridine-5-carbonitrile
;
_journal_coeditor_code LH5641
_journal_issue 10
_journal_name_full 'Acta Crystallographica Section E'
_journal_page_first o1500
_journal_page_last o1501
_journal_paper_doi 10.1107/S1600536813023891
_journal_volume 69
_journal_year 2013
_chemical_formula_iupac 'C21 H19 N3 O4'
_chemical_formula_moiety 'C21 H19 N3 O4'
_chemical_formula_sum 'C21 H19 N3 O4'
_chemical_formula_weight 377.39
_chemical_melting_point_gt 506
_chemical_melting_point_lt 507
_chemical_name_systematic
;
6-Methoxy-4-(2,4,5-trimethoxyphenyl)-2,2'-bipyridine-5-carbonitrile
;
_space_group_IT_number 14
_symmetry_cell_setting monoclinic
_symmetry_space_group_name_Hall '-P 2ybc'
_symmetry_space_group_name_H-M 'P 1 21/c 1'
_atom_sites_solution_hydrogens geom
_atom_sites_solution_primary direct
_atom_sites_solution_secondary difmap
_audit_creation_method SHELXL-97
_cell_angle_alpha 90.00
_cell_angle_beta 114.0800(10)
_cell_angle_gamma 90.00
_cell_formula_units_Z 4
_cell_length_a 14.9967(3)
_cell_length_b 7.4039(2)
_cell_length_c 17.5795(4)
_cell_measurement_reflns_used 5182
_cell_measurement_temperature 100
_cell_measurement_theta_max 30.00
_cell_measurement_theta_min 2.36
_cell_volume 1782.06(7)
_computing_cell_refinement 'SAINT (Bruker, 2005)'
_computing_data_collection 'APEX2 (Bruker, 2005)'
_computing_data_reduction 'SAINT (Bruker, 2005)'
_computing_molecular_graphics 'SHELXTL (Sheldrick, 2008)'
_computing_publication_material
;
SHELXTL (Sheldrick, 2008), PLATON (Spek, 2009), Mercury (Macrae
<i>et al.</i>,
2006) and publCIF (Westrip, 2010)
;
_computing_structure_refinement 'SHELXTL (Sheldrick, 2008)'
_computing_structure_solution 'SHELXTL (Sheldrick, 2008)'
_diffrn_ambient_temperature 100
_diffrn_measured_fraction_theta_full 0.995
_diffrn_measured_fraction_theta_max 0.995
_diffrn_measurement_device_type 'Bruker APEXII CCD area-detector'
_diffrn_measurement_method '\f and \w scans'
_diffrn_radiation_monochromator graphite
_diffrn_radiation_source 'sealed tube'
_diffrn_radiation_type MoK\a
_diffrn_radiation_wavelength 0.71073
_diffrn_reflns_av_R_equivalents 0.0302
_diffrn_reflns_av_sigmaI/netI 0.0269
_diffrn_reflns_limit_h_max 21
_diffrn_reflns_limit_h_min -21
_diffrn_reflns_limit_k_max 10
_diffrn_reflns_limit_k_min -10
_diffrn_reflns_limit_l_max 24
_diffrn_reflns_limit_l_min -22
_diffrn_reflns_number 20323
_diffrn_reflns_theta_full 30.00
_diffrn_reflns_theta_max 30.00
_diffrn_reflns_theta_min 2.36
_diffrn_standards_number 0
_exptl_absorpt_coefficient_mu 0.099
_exptl_absorpt_correction_T_max 0.9771
_exptl_absorpt_correction_T_min 0.9425
_exptl_absorpt_correction_type multi-scan
_exptl_absorpt_process_details '(SADABS; Bruker, 2005)'
_exptl_crystal_colour Colorless
_exptl_crystal_density_diffrn 1.407
_exptl_crystal_density_method 'not measured'
_exptl_crystal_description Block
_exptl_crystal_F_000 792
_exptl_crystal_size_max 0.60
_exptl_crystal_size_mid 0.29
_exptl_crystal_size_min 0.23
_refine_diff_density_max 0.401
_refine_diff_density_min -0.307
_refine_ls_extinction_method none
_refine_ls_goodness_of_fit_ref 1.029
_refine_ls_hydrogen_treatment constr
_refine_ls_matrix_type full
_refine_ls_number_parameters 257
_refine_ls_number_reflns 5182
_refine_ls_number_restraints 0
_refine_ls_restrained_S_all 1.029
_refine_ls_R_factor_all 0.0501
_refine_ls_R_factor_gt 0.0423
_refine_ls_shift/su_max 0.001
_refine_ls_shift/su_mean 0.001
_refine_ls_structure_factor_coef Fsqd
_refine_ls_weighting_details 'calc w=1/[\s^2^(Fo^2^)+(0.0629P)^2^+0.5246P] where P=(Fo^2^+2Fc^2^)/3'
_refine_ls_weighting_scheme calc
_refine_ls_wR_factor_gt 0.1091
_refine_ls_wR_factor_ref 0.1157
_reflns_number_gt 4386
_reflns_number_total 5182
_reflns_threshold_expression I>2\s(I)
_cod_data_source_file lh5641.cif
_cod_data_source_block I
_cod_original_sg_symbol_H-M 'P 21/c'
_cod_database_code 2238646

loop_
_symmetry_equiv_pos_as_xyz
'x, y, z'
'-x, y+1/2, -z+1/2'
'-x, -y, -z'
'x, -y-1/2, z-1/2'

loop_
_atom_site_type_symbol
_atom_site_label
_atom_site_fract_x
_atom_site_fract_y
_atom_site_fract_z
_atom_site_U_iso_or_equiv
_atom_site_adp_type
_atom_site_calc_flag
_atom_site_refinement_flags
_atom_site_occupancy
_atom_site_symmetry_multiplicity
O O1 0.08878(6) 0.11337(11) -0.09750(5) 0.01663(17) Uani d . 1 1
O O2 0.21018(6) 0.46941(10) 0.24541(5) 0.01852(17) Uani d . 1 1
O O3 0.48961(5) 0.12019(10) 0.42643(5) 0.01676(17) Uani d . 1 1
O O4 0.44854(6) -0.13384(11) 0.31664(5) 0.02014(18) Uani d . 1 1
N N1 -0.10990(7) 0.40828(13) 0.10405(6) 0.01619(19) Uani d . 1 1
N N2 -0.00502(6) 0.22953(12) -0.03257(5) 0.01373(18) Uani d . 1 1
N N3 0.32255(7) 0.04540(15) 0.03661(7) 0.0231(2) Uani d . 1 1
C C1 -0.19408(8) 0.48087(15) 0.09883(7) 0.0174(2) Uani d . 1 1
H H1A -0.1982 0.5191 0.1489 0.021 Uiso calc R 1 1
C C2 -0.27560(8) 0.50345(15) 0.02446(7) 0.0176(2) Uani d . 1 1
H H2A -0.3340 0.5543 0.0239 0.021 Uiso calc R 1 1
C C3 -0.26961(8) 0.44990(16) -0.04895(7) 0.0187(2) Uani d . 1 1
H H3A -0.3240 0.4640 -0.1009 0.022 Uiso calc R 1 1
C C4 -0.18290(8) 0.37531(15) -0.04529(7) 0.0160(2) Uani d . 1 1
H H4A -0.1768 0.3381 -0.0947 0.019 Uiso calc R 1 1
C C5 -0.10496(7) 0.35617(13) 0.03249(6) 0.01291(19) Uani d . 1 1
C C6 -0.01002(7) 0.27984(13) 0.03969(6) 0.01266(19) Uani d . 1 1
C C7 0.06802(7) 0.26430(14) 0.11670(6) 0.0139(2) Uani d . 1 1
H H7A 0.0605 0.2991 0.1658 0.017 Uiso calc R 1 1
C C8 0.15792(7) 0.19739(13) 0.12237(6) 0.01287(19) Uani d . 1 1
C C9 0.16324(7) 0.14605(14) 0.04744(6) 0.01298(19) Uani d . 1 1
C C10 0.07884(7) 0.16495(14) -0.02772(6) 0.01309(19) Uani d . 1 1
C C11 0.24309(7) 0.18194(14) 0.20364(6) 0.01303(19) Uani d . 1 1
C C12 0.26734(7) 0.31794(14) 0.26440(6) 0.0139(2) Uani d . 1 1
C C13 0.34940(7) 0.30003(14) 0.33993(6) 0.0140(2) Uani d . 1 1
H H13A 0.3648 0.3925 0.3808 0.017 Uiso calc R 1 1
C C14 0.40836(7) 0.14785(14) 0.35544(6) 0.01330(19) Uani d . 1 1
C C15 0.38513(7) 0.00954(14) 0.29540(7) 0.0144(2) Uani d . 1 1
C C16 0.30335(7) 0.02751(14) 0.22149(6) 0.01395(19) Uani d . 1 1
H H16A 0.2872 -0.0669 0.1815 0.017 Uiso calc R 1 1
C C17 0.00747(8) 0.15056(17) -0.17547(7) 0.0197(2) Uani d . 1 1
H H17A 0.0223 0.1065 -0.2216 0.030 Uiso calc R 1 1
H H17B -0.0042 0.2811 -0.1813 0.030 Uiso calc R 1 1
H H17C -0.0510 0.0894 -0.1766 0.030 Uiso calc R 1 1
C C18 0.25207(8) 0.08862(14) 0.04235(7) 0.0156(2) Uani d . 1 1
C C19 0.22509(8) 0.59686(15) 0.31086(7) 0.0179(2) Uani d . 1 1
H H19A 0.1754 0.6919 0.2905 0.027 Uiso calc R 1 1
H H19B 0.2901 0.6508 0.3286 0.027 Uiso calc R 1 1
H H19C 0.2199 0.5350 0.3582 0.027 Uiso calc R 1 1
C C20 0.51581(8) 0.25983(15) 0.48834(7) 0.0176(2) Uani d . 1 1
H H20A 0.5748 0.2240 0.5366 0.026 Uiso calc R 1 1
H H20B 0.4622 0.2786 0.5057 0.026 Uiso calc R 1 1
H H20C 0.5284 0.3722 0.4649 0.026 Uiso calc R 1 1
C C21 0.43561(9) -0.26391(16) 0.25325(8) 0.0222(2) Uani d . 1 1
H H21A 0.4884 -0.3531 0.2740 0.033 Uiso calc R 1 1
H H21B 0.4369 -0.2032 0.2042 0.033 Uiso calc R 1 1
H H21C 0.3727 -0.3249 0.2380 0.033 Uiso calc R 1 1

loop_
_atom_site_aniso_label
_atom_site_aniso_U_11
_atom_site_aniso_U_22
_atom_site_aniso_U_33
_atom_site_aniso_U_12
_atom_site_aniso_U_13
_atom_site_aniso_U_23
O1 0.0182(4) 0.0217(4) 0.0112(3) 0.0019(3) 0.0073(3) -0.0016(3)
O2 0.0206(4) 0.0147(4) 0.0154(4) 0.0058(3) 0.0025(3) -0.0031(3)
O3 0.0152(3) 0.0164(4) 0.0146(4) 0.0022(3) 0.0019(3) -0.0016(3)
O4 0.0214(4) 0.0175(4) 0.0186(4) 0.0082(3) 0.0052(3) -0.0020(3)
N1 0.0170(4) 0.0174(4) 0.0164(4) 0.0018(3) 0.0091(3) 0.0008(3)
N2 0.0147(4) 0.0135(4) 0.0135(4) -0.0011(3) 0.0063(3) -0.0006(3)
N3 0.0234(5) 0.0244(5) 0.0266(5) 0.0047(4) 0.0154(4) 0.0035(4)
C1 0.0202(5) 0.0171(5) 0.0187(5) 0.0027(4) 0.0119(4) 0.0012(4)
C2 0.0152(5) 0.0150(5) 0.0248(6) 0.0012(4) 0.0104(4) 0.0006(4)
C3 0.0143(4) 0.0197(5) 0.0196(5) 0.0000(4) 0.0043(4) -0.0017(4)
C4 0.0160(4) 0.0168(5) 0.0152(5) -0.0007(4) 0.0062(4) -0.0025(4)
C5 0.0141(4) 0.0111(4) 0.0153(5) -0.0013(3) 0.0077(4) 0.0000(3)
C6 0.0142(4) 0.0110(4) 0.0144(5) -0.0008(3) 0.0075(4) -0.0004(3)
C7 0.0150(4) 0.0148(4) 0.0135(5) -0.0001(4) 0.0074(4) -0.0011(3)
C8 0.0141(4) 0.0120(4) 0.0129(4) -0.0006(3) 0.0059(4) -0.0001(3)
C9 0.0139(4) 0.0122(4) 0.0142(5) 0.0003(3) 0.0072(4) -0.0002(3)
C10 0.0167(4) 0.0119(4) 0.0120(4) -0.0006(3) 0.0073(4) -0.0005(3)
C11 0.0128(4) 0.0144(5) 0.0125(4) 0.0001(3) 0.0058(3) 0.0000(3)
C12 0.0140(4) 0.0135(5) 0.0146(5) 0.0013(4) 0.0061(4) 0.0005(4)
C13 0.0152(4) 0.0136(5) 0.0134(5) 0.0001(4) 0.0059(4) -0.0011(4)
C14 0.0123(4) 0.0152(5) 0.0124(4) -0.0005(3) 0.0051(4) 0.0014(3)
C15 0.0151(4) 0.0130(5) 0.0167(5) 0.0022(4) 0.0083(4) 0.0010(4)
C16 0.0158(4) 0.0136(5) 0.0135(5) -0.0004(4) 0.0071(4) -0.0016(4)
C17 0.0215(5) 0.0256(6) 0.0107(5) -0.0002(4) 0.0051(4) 0.0000(4)
C18 0.0183(5) 0.0152(5) 0.0143(5) 0.0003(4) 0.0078(4) 0.0011(4)
C19 0.0188(5) 0.0158(5) 0.0172(5) 0.0028(4) 0.0055(4) -0.0041(4)
C20 0.0156(5) 0.0177(5) 0.0162(5) -0.0018(4) 0.0030(4) -0.0029(4)
C21 0.0273(6) 0.0188(5) 0.0225(6) 0.0059(4) 0.0122(5) -0.0033(4)

loop_
_atom_type_symbol
_atom_type_description
_atom_type_scat_dispersion_real
_atom_type_scat_dispersion_imag
_atom_type_scat_source
C C 0.0033 0.0016 'International Tables Vol C Tables 4.2.6.8 and 6.1.1.4'
H H 0.0000 0.0000 'International Tables Vol C Tables 4.2.6.8 and 6.1.1.4'
N N 0.0061 0.0033 'International Tables Vol C Tables 4.2.6.8 and 6.1.1.4'
O O 0.0106 0.0060 'International Tables Vol C Tables 4.2.6.8 and 6.1.1.4'

loop_
_geom_angle_atom_site_label_1
_geom_angle_atom_site_label_2
_geom_angle_atom_site_label_3
_geom_angle
C10 O1 C17 116.48(8)
C12 O2 C19 117.84(8)
C14 O3 C20 116.99(8)
C15 O4 C21 116.88(8)
C1 N1 C5 117.40(9)
C10 N2 C6 117.15(9)
N1 C1 C2 123.76(10)
N1 C1 H1A 118.1
C2 C1 H1A 118.1
C3 C2 C1 118.37(10)
C3 C2 H2A 120.8
C1 C2 H2A 120.8
C2 C3 C4 119.00(10)
C2 C3 H3A 120.5
C4 C3 H3A 120.5
C3 C4 C5 118.62(10)
C3 C4 H4A 120.7
C5 C4 H4A 120.7
N1 C5 C4 122.85(9)
N1 C5 C6 116.40(9)
C4 C5 C6 120.73(9)
N2 C6 C7 123.03(9)
N2 C6 C5 116.20(9)
C7 C6 C5 120.77(9)
C6 C7 C8 120.21(9)
C6 C7 H7A 119.9
C8 C7 H7A 119.9
C7 C8 C9 116.76(9)
C7 C8 C11 121.44(9)
C9 C8 C11 121.80(9)
C8 C9 C10 118.53(9)
C8 C9 C18 123.23(9)
C10 C9 C18 118.06(9)
N2 C10 O1 120.08(9)
N2 C10 C9 124.32(9)
O1 C10 C9 115.60(9)
C12 C11 C16 117.94(9)
C12 C11 C8 122.14(9)
C16 C11 C8 119.92(9)
O2 C12 C13 121.99(9)
O2 C12 C11 117.43(9)
C13 C12 C11 120.54(9)
C14 C13 C12 120.38(9)
C14 C13 H13A 119.8
C12 C13 H13A 119.8
O3 C14 C13 124.30(9)
O3 C14 C15 115.72(9)
C13 C14 C15 119.98(9)
O4 C15 C16 125.54(9)
O4 C15 C14 115.26(9)
C16 C15 C14 119.20(9)
C15 C16 C11 121.96(9)
C15 C16 H16A 119.0
C11 C16 H16A 119.0
O1 C17 H17A 109.5
O1 C17 H17B 109.5
H17A C17 H17B 109.5
O1 C17 H17C 109.5
H17A C17 H17C 109.5
H17B C17 H17C 109.5
N3 C18 C9 178.32(12)
O2 C19 H19A 109.5
O2 C19 H19B 109.5
H19A C19 H19B 109.5
O2 C19 H19C 109.5
H19A C19 H19C 109.5
H19B C19 H19C 109.5
O3 C20 H20A 109.5
O3 C20 H20B 109.5
H20A C20 H20B 109.5
O3 C20 H20C 109.5
H20A C20 H20C 109.5
H20B C20 H20C 109.5
O4 C21 H21A 109.5
O4 C21 H21B 109.5
H21A C21 H21B 109.5
O4 C21 H21C 109.5
H21A C21 H21C 109.5
H21B C21 H21C 109.5

loop_
_geom_bond_atom_site_label_1
_geom_bond_atom_site_label_2
_geom_bond_distance
O1 C10 1.3499(12)
O1 C17 1.4415(13)
O2 C12 1.3676(12)
O2 C19 1.4332(13)
O3 C14 1.3576(12)
O3 C20 1.4349(13)
O4 C15 1.3715(12)
O4 C21 1.4250(14)
N1 C1 1.3403(14)
N1 C5 1.3465(13)
N2 C10 1.3152(13)
N2 C6 1.3549(13)
N3 C18 1.1476(14)
C1 C2 1.3883(15)
C1 H1A 0.9500
C2 C3 1.3876(16)
C2 H2A 0.9500
C3 C4 1.3899(15)
C3 H3A 0.9500
C4 C5 1.3970(14)
C4 H4A 0.9500
C5 C6 1.4885(14)
C6 C7 1.3866(14)
C7 C8 1.4013(14)
C7 H7A 0.9500
C8 C9 1.4041(14)
C8 C11 1.4820(13)
C9 C10 1.4152(13)
C9 C18 1.4355(14)
C11 C12 1.4036(14)
C11 C16 1.4110(14)
C12 C13 1.4006(14)
C13 C14 1.3888(14)
C13 H13A 0.9500
C14 C15 1.4085(14)
C15 C16 1.3819(14)
C16 H16A 0.9500
C17 H17A 0.9800
C17 H17B 0.9800
C17 H17C 0.9800
C19 H19A 0.9800
C19 H19B 0.9800
C19 H19C 0.9800
C20 H20A 0.9800
C20 H20B 0.9800
C20 H20C 0.9800
C21 H21A 0.9800
C21 H21B 0.9800
C21 H21C 0.9800

loop_
_geom_hbond_atom_site_label_D
_geom_hbond_atom_site_label_H
_geom_hbond_atom_site_label_A
_geom_hbond_site_symmetry_A
_geom_hbond_distance_DH
_geom_hbond_distance_HA
_geom_hbond_distance_DA
_geom_hbond_angle_DHA
_geom_hbond_publ_flag
C20 H20C N3 2_655 0.98 2.59 3.3774(17) 138 y
C1 H1A Cg3 2_555 0.95 2.89 3.7062(13) 145 y

loop_
_geom_torsion_atom_site_label_1
_geom_torsion_atom_site_label_2
_geom_torsion_atom_site_label_3
_geom_torsion_atom_site_label_4
_geom_torsion
C5 N1 C1 C2 0.52(16)
N1 C1 C2 C3 -0.76(17)
C1 C2 C3 C4 0.29(16)
C2 C3 C4 C5 0.33(16)
C1 N1 C5 C4 0.16(15)
C1 N1 C5 C6 178.65(9)
C3 C4 C5 N1 -0.58(16)
C3 C4 C5 C6 -179.01(10)
C10 N2 C6 C7 -0.63(15)
C10 N2 C6 C5 178.74(9)
N1 C5 C6 N2 -179.26(9)
C4 C5 C6 N2 -0.74(14)
N1 C5 C6 C7 0.12(14)
C4 C5 C6 C7 178.65(10)
N2 C6 C7 C8 1.31(16)
C5 C6 C7 C8 -178.03(9)
C6 C7 C8 C9 -0.94(15)
C6 C7 C8 C11 179.02(9)
C7 C8 C9 C10 0.02(14)
C11 C8 C9 C10 -179.94(9)
C7 C8 C9 C18 174.95(9)
C11 C8 C9 C18 -5.01(16)
C6 N2 C10 O1 -179.62(9)
C6 N2 C10 C9 -0.37(15)
C17 O1 C10 N2 6.18(14)
C17 O1 C10 C9 -173.13(9)
C8 C9 C10 N2 0.67(16)
C18 C9 C10 N2 -174.53(10)
C8 C9 C10 O1 179.95(9)
C18 C9 C10 O1 4.76(14)
C7 C8 C11 C12 -42.34(15)
C9 C8 C11 C12 137.61(11)
C7 C8 C11 C16 138.34(10)
C9 C8 C11 C16 -41.70(14)
C19 O2 C12 C13 -11.45(15)
C19 O2 C12 C11 171.00(9)
C16 C11 C12 O2 178.04(9)
C8 C11 C12 O2 -1.29(15)
C16 C11 C12 C13 0.46(15)
C8 C11 C12 C13 -178.87(9)
O2 C12 C13 C14 -176.97(10)
C11 C12 C13 C14 0.50(16)
C20 O3 C14 C13 -0.80(15)
C20 O3 C14 C15 179.26(9)
C12 C13 C14 O3 179.36(10)
C12 C13 C14 C15 -0.70(16)
C21 O4 C15 C16 8.11(16)
C21 O4 C15 C14 -171.38(10)
O3 C14 C15 O4 -0.60(14)
C13 C14 C15 O4 179.45(9)
O3 C14 C15 C16 179.88(9)
C13 C14 C15 C16 -0.07(15)
O4 C15 C16 C11 -178.40(10)
C14 C15 C16 C11 1.06(16)
C12 C11 C16 C15 -1.25(15)
C8 C11 C16 C15 178.09(10)
